data_2226182
loop_
_publ_author_name
'Mendoza, Angel'
'Sosa-Rivadeneyra, Martha'
'Sartillo-Piscil, Fernando'
'Quintero, Leticia'
'Flores-Alamo, Marcos'

_publ_section_title
;
 5-Fluoro-1-[(4<i>S</i>,5<i>R</i>)-5-(2-hydroxyethyl)-2,2-dimethyl-1,3-dioxolan-4-yl]pyrimidine-2,4(1<i>H</i>,3<i>H</i>)-dione
;
_journal_coeditor_code IS2543
_journal_issue 6
_journal_name_full 'Acta Crystallographica Section E'
_journal_page_first o1317
_journal_paper_doi 10.1107/S1600536810016065
_journal_volume 66
_journal_year 2010
_chemical_formula_moiety 'C11 H15 F N2 O5'
_chemical_formula_sum 'C11 H15 F N2 O5'
_chemical_formula_weight 274.25
_chemical_name_common
;
5-Fluoro-1-[(1<i>S</i>,2<i>R</i>)-4-hydroxy-1,2-<i>O</i>-
isopropylidenebutyl]uracil
;
_chemical_name_systematic
;
5-Fluoro-1-[(4<i>S</i>,5<i>R</i>)-5-(2-hydroxyethyl)-2,2-dimethyl-1,3-
dioxolan-4-yl]pyrimidine-2,4(1<i>H</i>,3<i>H</i>)-dione
;
_space_group_IT_number 5
_symmetry_cell_setting monoclinic
_symmetry_space_group_name_Hall 'C 2y'
_symmetry_space_group_name_H-M 'C 1 2 1'
_atom_sites_solution_hydrogens geom
_atom_sites_solution_primary direct
_atom_sites_solution_secondary difmap
_audit_creation_method SHELXL-97
_cell_angle_alpha 90.00
_cell_angle_beta 126.297(6)
_cell_angle_gamma 90.00
_cell_formula_units_Z 4
_cell_length_a 20.8905(8)
_cell_length_b 5.57510(10)
_cell_length_c 13.5639(5)
_cell_measurement_reflns_used 4215
_cell_measurement_temperature 298(2)
_cell_measurement_theta_max 67.9856
_cell_measurement_theta_min 4.0405
_cell_volume 1273.21(12)
_computing_cell_refinement '<i>CrysAlis RED</i> (Oxford Diffraction, 2009)'
_computing_data_collection '<i>CrysAlis CCD</i> (Oxford Diffraction, 2009)'
_computing_data_reduction '<i>CrysAlis RED</i> (Oxford Diffraction, 2009)'
_computing_molecular_graphics '<i>ORTEP-3 for Windows</i> (Farrugia, 1997)'
_computing_publication_material '<i>WinGX</i> (Farrugia, 1999)'
_computing_structure_refinement '<i>SHELXL97</i> (Sheldrick, 2008)'
_computing_structure_solution '<i>SHELXL97</i> (Sheldrick, 2008)'
_diffrn_ambient_temperature 298(2)
_diffrn_detector_area_resol_mean 10.4685
_diffrn_measured_fraction_theta_full 0.998
_diffrn_measured_fraction_theta_max 0.998
_diffrn_measurement_device_type
;
Oxford Diffraction Gemini Atlas CCD diffractometer
;
_diffrn_measurement_method '\w scans'
_diffrn_radiation_monochromator graphite
_diffrn_radiation_source 'fine-focus sealed tube'
_diffrn_radiation_type CuK\a
_diffrn_radiation_wavelength 1.54184
_diffrn_reflns_av_R_equivalents 0.0128
_diffrn_reflns_av_sigmaI/netI 0.0089
_diffrn_reflns_limit_h_max 24
_diffrn_reflns_limit_h_min -22
_diffrn_reflns_limit_k_max 6
_diffrn_reflns_limit_k_min -4
_diffrn_reflns_limit_l_max 16
_diffrn_reflns_limit_l_min -16
_diffrn_reflns_number 4606
_diffrn_reflns_theta_full 68.10
_diffrn_reflns_theta_max 68.10
_diffrn_reflns_theta_min 4.04
_diffrn_standards_number 4614
_exptl_absorpt_coefficient_mu 1.056
_exptl_absorpt_correction_T_max 0.964
_exptl_absorpt_correction_T_min 0.885
_exptl_absorpt_correction_type analytical
_exptl_absorpt_process_details
;
(<i>CrysAlis RED</i>; Oxford Diffraction, 2009)
;
_exptl_crystal_colour colorless
_exptl_crystal_density_diffrn 1.431
_exptl_crystal_density_method 'not measured'
_exptl_crystal_description prism
_exptl_crystal_F_000 576
_exptl_crystal_size_max 0.3956
_exptl_crystal_size_mid 0.1147
_exptl_crystal_size_min 0.0770
_refine_diff_density_max 0.231
_refine_diff_density_min -0.195
_refine_ls_abs_structure_details 'Flack (1983), 498 Friedel pairs'
_refine_ls_abs_structure_Flack 0.0(2)
_refine_ls_extinction_coef 0.0075(4)
_refine_ls_extinction_expression Fc^*^=kFc[1+0.001xFc^2^\l^3^/sin(2\q)]^-1/4^
_refine_ls_extinction_method '<i>SHELXL97</i> (Sheldrick, 2008)'
_refine_ls_goodness_of_fit_ref 1.044
_refine_ls_hydrogen_treatment mixed
_refine_ls_matrix_type full
_refine_ls_number_parameters 181
_refine_ls_number_reflns 1786
_refine_ls_number_restraints 1
_refine_ls_restrained_S_all 1.044
_refine_ls_R_factor_all 0.0284
_refine_ls_R_factor_gt 0.0274
_refine_ls_shift/su_max 0.000
_refine_ls_shift/su_mean 0.000
_refine_ls_structure_factor_coef Fsqd
_refine_ls_weighting_details 'calc w=1/[\s^2^(Fo^2^)+(0.0380P)^2^+0.4768P] where P=(Fo^2^+2Fc^2^)/3'
_refine_ls_weighting_scheme calc
_refine_ls_wR_factor_gt 0.0705
_refine_ls_wR_factor_ref 0.0711
_reflns_number_gt 1732
_reflns_number_total 1786
_reflns_threshold_expression I>2\s(I)
_cod_data_source_file is2543.cif
_cod_data_source_block I
_cod_original_sg_symbol_H-M 'C 2'
_cod_database_code 2226182
_cod_database_fobs_code 2226182

loop_
_symmetry_equiv_pos_as_xyz
'x, y, z'
'-x, y, -z'
'x+1/2, y+1/2, z'
'-x+1/2, y+1/2, -z'

loop_
_atom_site_type_symbol
_atom_site_label
_atom_site_fract_x
_atom_site_fract_y
_atom_site_fract_z
_atom_site_U_iso_or_equiv
_atom_site_adp_type
_atom_site_calc_flag
_atom_site_refinement_flags
_atom_site_occupancy
_atom_site_disorder_assembly
_atom_site_disorder_group
O O1 0.69200(8) 0.0051(3) 0.95722(12) 0.0519(4) Uani d . 1 . .
N N1 0.66380(8) 0.2920(3) 0.81679(12) 0.0339(3) Uani d . 1 . .
O O4 0.72382(7) 0.3751(3) 0.65042(11) 0.0438(3) Uani d . 1 . .
F F1 0.52029(9) 0.7673(3) 0.69645(15) 0.0816(5) Uani d . 1 . .
O O5 0.90402(9) 0.7069(3) 0.88915(13) 0.0478(4) Uani d . 1 . .
O O2 0.49424(9) 0.5250(3) 0.84757(15) 0.0627(5) Uani d . 1 . .
C C5 0.72230(11) 0.1894(4) 0.80156(17) 0.0403(4) Uani d . 1 . .
H H5 0.7609 0.0950 0.8745 0.048 Uiso calc R 1 . .
N N2 0.59707(9) 0.2801(4) 0.90550(15) 0.0434(4) Uani d . 1 . .
C C1 0.61955(10) 0.4901(4) 0.75175(16) 0.0418(4) Uani d . 1 . .
H H1 0.6291 0.5673 0.7009 0.050 Uiso calc R 1 . .
O O3 0.68552(11) 0.0402(3) 0.69943(16) 0.0681(5) Uani d . 1 . .
C C4 0.65428(10) 0.1784(4) 0.89752(15) 0.0362(4) Uani d . 1 . .
C C6 0.76688(9) 0.3754(4) 0.78102(14) 0.0350(4) Uani d . 1 . .
H H6 0.7625 0.5332 0.8084 0.042 Uiso calc R 1 . .
C C2 0.56349(11) 0.5732(4) 0.76007(18) 0.0466(5) Uani d . 1 . .
C C3 0.54650(10) 0.4653(4) 0.83818(17) 0.0435(5) Uani d . 1 . .
C C8 0.89973(11) 0.4915(4) 0.83002(18) 0.0469(5) Uani d . 1 . .
H H8A 0.9528 0.4318 0.8649 0.056 Uiso calc R 1 . .
H H8B 0.8733 0.5206 0.7435 0.056 Uiso calc R 1 . .
C C7 0.85368(10) 0.3099(4) 0.84748(17) 0.0437(5) Uani d . 1 . .
H H7A 0.8779 0.2948 0.9342 0.052 Uiso calc R 1 . .
H H7B 0.8572 0.1551 0.8184 0.052 Uiso calc R 1 . .
C C9 0.68429(13) 0.1521(4) 0.60232(19) 0.0533(6) Uani d . 1 . .
C C10 0.72705(17) -0.0147(5) 0.5721(2) 0.0689(7) Uani d . 1 . .
H H10A 0.6979 -0.1621 0.5400 0.103 Uiso calc R 1 . .
H H10B 0.7793 -0.0473 0.6448 0.103 Uiso calc R 1 . .
H H10C 0.7313 0.0588 0.5121 0.103 Uiso calc R 1 . .
C C11 0.60061(17) 0.2034(8) 0.4934(3) 0.1094(13) Uani d . 1 . .
H H11A 0.5725 0.0550 0.4592 0.164 Uiso calc R 1 . .
H H11B 0.6016 0.2893 0.4330 0.164 Uiso calc R 1 . .
H H11C 0.5743 0.2986 0.5185 0.164 Uiso calc R 1 . .
H H1N 0.5950(12) 0.236(5) 0.9622(19) 0.048(6) Uiso d . 1 . .
H H1O 0.9348(15) 0.789(6) 0.896(2) 0.072(9) Uiso d . 1 . .

loop_
_atom_site_aniso_label
_atom_site_aniso_U_11
_atom_site_aniso_U_22
_atom_site_aniso_U_33
_atom_site_aniso_U_12
_atom_site_aniso_U_13
_atom_site_aniso_U_23
O1 0.0606(7) 0.0506(9) 0.0586(7) 0.0216(7) 0.0430(7) 0.0239(8)
N1 0.0336(6) 0.0365(9) 0.0345(7) 0.0036(7) 0.0218(6) 0.0044(6)
O4 0.0520(7) 0.0397(8) 0.0390(6) -0.0028(6) 0.0265(5) 0.0009(6)
F1 0.0799(8) 0.0748(11) 0.1109(11) 0.0463(8) 0.0678(8) 0.0532(10)
O5 0.0529(8) 0.0445(10) 0.0622(8) -0.0061(7) 0.0430(7) -0.0071(7)
O2 0.0621(8) 0.0584(11) 0.0954(11) 0.0167(8) 0.0619(8) 0.0137(10)
C5 0.0465(9) 0.0352(11) 0.0509(9) 0.0048(9) 0.0353(8) 0.0038(9)
N2 0.0502(8) 0.0455(10) 0.0498(8) 0.0083(8) 0.0381(7) 0.0092(8)
C1 0.0410(8) 0.0437(12) 0.0447(9) 0.0064(9) 0.0275(7) 0.0138(9)
O3 0.1087(12) 0.0487(10) 0.0938(11) -0.0334(9) 0.0857(10) -0.0292(9)
C4 0.0368(8) 0.0390(11) 0.0359(8) 0.0011(8) 0.0232(7) 0.0018(8)
C6 0.0397(8) 0.0320(10) 0.0388(8) 0.0022(8) 0.0263(7) 0.0006(8)
C2 0.0444(9) 0.0382(12) 0.0563(11) 0.0122(9) 0.0294(9) 0.0139(9)
C3 0.0417(8) 0.0401(12) 0.0557(10) 0.0025(9) 0.0326(8) 0.0013(9)
C8 0.0430(9) 0.0492(13) 0.0608(11) 0.0008(10) 0.0374(9) -0.0079(11)
C7 0.0400(9) 0.0402(12) 0.0531(10) 0.0056(9) 0.0288(8) 0.0001(9)
C9 0.0641(12) 0.0483(14) 0.0551(11) -0.0145(11) 0.0394(10) -0.0142(10)
C10 0.1132(18) 0.0523(16) 0.0761(14) -0.0072(15) 0.0752(15) -0.0113(13)
C11 0.0695(16) 0.110(3) 0.086(2) -0.0123(19) 0.0121(15) -0.043(2)

loop_
_atom_type_symbol
_atom_type_description
_atom_type_scat_dispersion_real
_atom_type_scat_dispersion_imag
_atom_type_scat_source
C C 0.0181 0.0091 'International Tables Vol C Tables 4.2.6.8 and 6.1.1.4'
H H 0.0000 0.0000 'International Tables Vol C Tables 4.2.6.8 and 6.1.1.4'
N N 0.0311 0.0180 'International Tables Vol C Tables 4.2.6.8 and 6.1.1.4'
O O 0.0492 0.0322 'International Tables Vol C Tables 4.2.6.8 and 6.1.1.4'
F F 0.0727 0.0534 'International Tables Vol C Tables 4.2.6.8 and 6.1.1.4'

loop_
_geom_angle_atom_site_label_1
_geom_angle_atom_site_label_2
_geom_angle_atom_site_label_3
_geom_angle_site_symmetry_1
_geom_angle_site_symmetry_3
_geom_angle
_geom_angle_publ_flag
C1 N1 C4 . . 121.43(14) ?
C1 N1 C5 . . 121.47(14) ?
C4 N1 C5 . . 117.10(15) ?
C9 O4 C6 . . 109.72(14) ?
C8 O5 H1O . . 110(2) ?
O3 C5 N1 . . 110.92(16) ?
O3 C5 C6 . . 105.14(14) ?
N1 C5 C6 . . 114.14(16) ?
O3 C5 H5 . . 108.8 ?
N1 C5 H5 . . 108.8 ?
C6 C5 H5 . . 108.8 ?
C3 N2 C4 . . 128.17(16) ?
C3 N2 H1N . . 113.4(16) ?
C4 N2 H1N . . 118.1(16) ?
C2 C1 N1 . . 121.28(17) ?
C2 C1 H1 . . 119.4 ?
N1 C1 H1 . . 119.4 ?
C5 O3 C9 . . 110.51(16) ?
O1 C4 N1 . . 123.91(16) ?
O1 C4 N2 . . 121.80(16) ?
N1 C4 N2 . . 114.29(16) ?
O4 C6 C7 . . 112.88(14) ?
O4 C6 C5 . . 102.72(13) ?
C7 C6 C5 . . 111.86(15) ?
O4 C6 H6 . . 109.7 ?
C7 C6 H6 . . 109.7 ?
C5 C6 H6 . . 109.7 ?
C1 C2 F1 . . 121.20(18) ?
C1 C2 C3 . . 122.28(19) ?
F1 C2 C3 . . 116.51(17) ?
O2 C3 N2 . . 121.46(18) ?
O2 C3 C2 . . 126.3(2) ?
N2 C3 C2 . . 112.25(16) ?
O5 C8 C7 . . 108.20(15) ?
O5 C8 H8A . . 110.1 ?
C7 C8 H8A . . 110.1 ?
O5 C8 H8B . . 110.1 ?
C7 C8 H8B . . 110.1 ?
H8A C8 H8B . . 108.4 ?
C8 C7 C6 . . 113.23(17) ?
C8 C7 H7A . . 108.9 ?
C6 C7 H7A . . 108.9 ?
C8 C7 H7B . . 108.9 ?
C6 C7 H7B . . 108.9 ?
H7A C7 H7B . . 107.7 ?
O4 C9 O3 . . 105.54(16) ?
O4 C9 C11 . . 107.9(2) ?
O3 C9 C11 . . 111.2(2) ?
O4 C9 C10 . . 112.88(19) ?
O3 C9 C10 . . 106.8(2) ?
C11 C9 C10 . . 112.5(2) ?
C9 C10 H10A . . 109.5 ?
C9 C10 H10B . . 109.5 ?
H10A C10 H10B . . 109.5 ?
C9 C10 H10C . . 109.5 ?
H10A C10 H10C . . 109.5 ?
H10B C10 H10C . . 109.5 ?
C9 C11 H11A . . 109.5 ?
C9 C11 H11B . . 109.5 ?
H11A C11 H11B . . 109.5 ?
C9 C11 H11C . . 109.5 ?
H11A C11 H11C . . 109.5 ?
H11B C11 H11C . . 109.5 ?

loop_
_geom_bond_atom_site_label_1
_geom_bond_atom_site_label_2
_geom_bond_site_symmetry_2
_geom_bond_distance
_geom_bond_publ_flag
O1 C4 . 1.206(2) ?
N1 C1 . 1.373(3) ?
N1 C4 . 1.378(2) ?
N1 C5 . 1.471(2) ?
O4 C9 . 1.419(3) ?
O4 C6 . 1.435(2) ?
F1 C2 . 1.345(2) ?
O5 C8 . 1.417(3) ?
O5 H1O . 0.75(3) ?
O2 C3 . 1.218(2) ?
C5 O3 . 1.393(3) ?
C5 C6 . 1.526(3) ?
C5 H5 . 0.9800 ?
N2 C3 . 1.369(3) ?
N2 C4 . 1.384(2) ?
N2 H1N . 0.83(2) ?
C1 C2 . 1.325(3) ?
C1 H1 . 0.9300 ?
O3 C9 . 1.444(3) ?
C6 C7 . 1.516(2) ?
C6 H6 . 0.9800 ?
C2 C3 . 1.434(3) ?
C8 C7 . 1.509(3) ?
C8 H8A . 0.9700 ?
C8 H8B . 0.9700 ?
C7 H7A . 0.9700 ?
C7 H7B . 0.9700 ?
C9 C11 . 1.504(4) ?
C9 C10 . 1.505(3) ?
C10 H10A . 0.9600 ?
C10 H10B . 0.9600 ?
C10 H10C . 0.9600 ?
C11 H11A . 0.9600 ?
C11 H11B . 0.9600 ?
C11 H11C . 0.9600 ?

loop_
_geom_hbond_atom_site_label_D
_geom_hbond_atom_site_label_H
_geom_hbond_atom_site_label_A
_geom_hbond_site_symmetry_A
_geom_hbond_distance_DH
_geom_hbond_distance_HA
_geom_hbond_distance_DA
_geom_hbond_angle_DHA
N2 H1N O5 4_647 0.83(2) 2.01(2) 2.828(2) 167(3)
O5 H1O O2 3 0.75(3) 2.16(3) 2.876(2) 160(3)

loop_
_geom_torsion_atom_site_label_1
_geom_torsion_atom_site_label_2
_geom_torsion_atom_site_label_3
_geom_torsion_atom_site_label_4
_geom_torsion_site_symmetry_1
_geom_torsion_site_symmetry_2
_geom_torsion_site_symmetry_3
_geom_torsion_site_symmetry_4
_geom_torsion
_geom_torsion_publ_flag
C1 N1 C5 O3 . . . . -82.0(2) ?
C4 N1 C5 O3 . . . . 96.83(19) ?
C1 N1 C5 C6 . . . . 36.5(2) ?
C4 N1 C5 C6 . . . . -144.63(16) ?
C4 N1 C1 C2 . . . . -3.0(3) ?
C5 N1 C1 C2 . . . . 175.8(2) ?
N1 C5 O3 C9 . . . . 107.78(18) ?
C6 C5 O3 C9 . . . . -16.1(2) ?
C1 N1 C4 O1 . . . . -179.53(18) ?
C5 N1 C4 O1 . . . . 1.6(3) ?
C1 N1 C4 N2 . . . . 0.4(3) ?
C5 N1 C4 N2 . . . . -178.50(15) ?
C3 N2 C4 O1 . . . . -175.3(2) ?
C3 N2 C4 N1 . . . . 4.8(3) ?
C9 O4 C6 C7 . . . . 96.42(19) ?
C9 O4 C6 C5 . . . . -24.21(19) ?
O3 C5 C6 O4 . . . . 24.16(19) ?
N1 C5 C6 O4 . . . . -97.61(16) ?
O3 C5 C6 C7 . . . . -97.17(18) ?
N1 C5 C6 C7 . . . . 141.06(16) ?
N1 C1 C2 F1 . . . . 179.91(19) ?
N1 C1 C2 C3 . . . . 1.0(3) ?
C4 N2 C3 O2 . . . . 173.9(2) ?
C4 N2 C3 C2 . . . . -6.5(3) ?
C1 C2 C3 O2 . . . . -177.1(2) ?
F1 C2 C3 O2 . . . . 4.0(3) ?
C1 C2 C3 N2 . . . . 3.3(3) ?
F1 C2 C3 N2 . . . . -175.64(18) ?
O5 C8 C7 C6 . . . . 67.2(2) ?
O4 C6 C7 C8 . . . . 65.3(2) ?
C5 C6 C7 C8 . . . . -179.47(16) ?
C6 O4 C9 O3 . . . . 15.2(2) ?
C6 O4 C9 C11 . . . . 134.1(2) ?
C6 O4 C9 C10 . . . . -101.1(2) ?
C5 O3 C9 O4 . . . . 1.4(2) ?
C5 O3 C9 C11 . . . . -115.3(2) ?
C5 O3 C9 C10 . . . . 121.8(2) ?

loop_
_cod_related_entry_id
_cod_related_entry_database
_cod_related_entry_code
1 ChemSpider 24745015
